data_8104232
loop_
_publ_author_name
'Amthauer, G.'
'Hafner, S.S.'
'Guenzler, V.'
'Reinen, D.'

_publ_section_title
;
 The distribution of Fe3+ and Ga3+ between octahedral and tetrahedral
 sites in garnets, Y3 (Fe, Ga)5 O12, at different temperatures
;
_journal_name_full 'Zeitschrift fuer Kristallographie (149,1979-)'
_journal_page_first 167
_journal_page_last 186
_journal_volume 161
_journal_year 1982
_chemical_formula_sum 'Fe Ga4 O12 Y3'
_chemical_name_systematic 'Y3 Fe Ga4 O12'
_space_group_IT_number 230
_symmetry_space_group_name_Hall '-I 4bd 2c 3'
_symmetry_space_group_name_H-M 'I a -3 d'
_cell_angle_alpha 90
_cell_angle_beta 90
_cell_angle_gamma 90
_cell_formula_units_Z 8
_cell_length_a 12.308
_cell_length_b 12.308
_cell_length_c 12.308
_cell_volume 1864.500
_citation_journal_id_ASTM ZEKRDZ
_cod_data_source_file Amthauer_ZEKRDZ_1982_1207.cif
_cod_data_source_block Fe1Ga4O12Y3
_cod_original_cell_volume 1864.5
_cod_original_formula_sum 'Fe1 Ga4 O12 Y3'
_cod_database_code 8104232

loop_
_symmetry_equiv_pos_as_xyz
x,y,z
-y+1/4,x+3/4,z+1/4
-x+1/2,-y,z+1/2
y+1/4,-x+1/4,z+3/4
x,-y,-z+1/2
y+1/4,x+3/4,-z+3/4
-x+1/2,y,-z
-y+1/4,-x+1/4,-z+1/4
z,x,y
-x+1/4,z+3/4,y+1/4
-z+1/2,-x,y+1/2
x+1/4,-z+1/4,y+3/4
z,-x,-y+1/2
x+1/4,z+3/4,-y+3/4
-z+1/2,x,-y
-x+1/4,-z+1/4,-y+1/4
y,z,x
y+1/2,-z+1/2,-x
z+3/4,y+1/4,-x+1/4
-y,z+1/2,-x+1/2
-z+1/4,-y+1/4,-x+1/4
-y+1/2,-z,x+1/2
z+3/4,-y+3/4,x+1/4
-z+3/4,y+1/4,x+3/4
-x,-y,-z
y-1/4,-x-3/4,-z-1/4
x-1/2,y,-z-1/2
-y-1/4,x-1/4,-z-3/4
-x,y,z-1/2
-y-1/4,-x-3/4,z-3/4
x-1/2,-y,z
y-1/4,x-1/4,z-1/4
-z,-x,-y
x-1/4,-z-3/4,-y-1/4
z-1/2,x,-y-1/2
-x-1/4,z-1/4,-y-3/4
-z,x,y-1/2
-x-1/4,-z-3/4,y-3/4
z-1/2,-x,y
x-1/4,z-1/4,y-1/4
-y,-z,-x
-y-1/2,z-1/2,x
-z-3/4,-y-1/4,x-1/4
y,-z-1/2,x-1/2
z-1/4,y-1/4,x-1/4
y-1/2,z,-x-1/2
-z-3/4,y-3/4,-x-1/4
z-3/4,-y-1/4,-x-3/4
x+1/2,y+1/2,z+1/2
-y+3/4,x+5/4,z+3/4
-x+1,-y+1/2,z+1
y+3/4,-x+3/4,z+5/4
x+1/2,-y+1/2,-z+1
y+3/4,x+5/4,-z+5/4
-x+1,y+1/2,-z+1/2
-y+3/4,-x+3/4,-z+3/4
z+1/2,x+1/2,y+1/2
-x+3/4,z+5/4,y+3/4
-z+1,-x+1/2,y+1
x+3/4,-z+3/4,y+5/4
z+1/2,-x+1/2,-y+1
x+3/4,z+5/4,-y+5/4
-z+1,x+1/2,-y+1/2
-x+3/4,-z+3/4,-y+3/4
y+1/2,z+1/2,x+1/2
y+1,-z+1,-x+1/2
z+5/4,y+3/4,-x+3/4
-y+1/2,z+1,-x+1
-z+3/4,-y+3/4,-x+3/4
-y+1,-z+1/2,x+1
z+5/4,-y+5/4,x+3/4
-z+5/4,y+3/4,x+5/4
-x+1/2,-y+1/2,-z+1/2
y+1/4,-x-1/4,-z+1/4
x,y+1/2,-z
-y+1/4,x+1/4,-z-1/4
-x+1/2,y+1/2,z
-y+1/4,-x-1/4,z-1/4
x,-y+1/2,z+1/2
y+1/4,x+1/4,z+1/4
-z+1/2,-x+1/2,-y+1/2
x+1/4,-z-1/4,-y+1/4
z,x+1/2,-y
-x+1/4,z+1/4,-y-1/4
-z+1/2,x+1/2,y
-x+1/4,-z-1/4,y-1/4
z,-x+1/2,y+1/2
x+1/4,z+1/4,y+1/4
-y+1/2,-z+1/2,-x+1/2
-y,z,x+1/2
-z-1/4,-y+1/4,x+1/4
y+1/2,-z,x
z+1/4,y+1/4,x+1/4
y,z+1/2,-x
-z-1/4,y-1/4,-x+1/4
z-1/4,-y+1/4,-x-1/4

loop_
_atom_site_label
_atom_site_type_symbol
_atom_site_fract_x
_atom_site_fract_y
_atom_site_fract_z
_atom_site_occupancy
_atom_site_U_iso_or_equiv
O1 O-2 -0.0272 0.056 0.1502 1 0.0
Y1 Y+3 0.125 0 0.25 1 0.0
Ga1 Ga+3 0.375 0 0.25 0.894 0.0
Fe1 Fe+3 0.375 0 0.25 0.106 0.0
Fe2 Fe+3 0 0 0 0.342 0.0
Ga2 Ga+3 0 0 0 0.658 0.0
